data_4073707
loop_
_publ_author_name
'Fraser, Lauren R.'
'Bird, Jeffrey'
'Wu, Qiming'
'Cao, Changsheng'
'Patrick, Brian O.'
'Love, Jennifer A.'

_publ_section_title
;
 Synthesis, Structure, and Hydrothiolation Activity of Rhodium
 Pyrazolylborate Complexes
;
_journal_issue 23
_journal_name_full Organometallics
_journal_page_first 5602
_journal_paper_doi 10.1021/om700564t
_journal_volume 26
_journal_year 2007
_chemical_formula_sum 'C72 H72 B N6 P2 Rh'
_chemical_formula_weight 1197.02
_chemical_name_systematic
;
 ?
;
_space_group_IT_number 14
_symmetry_cell_setting monoclinic
_symmetry_space_group_name_Hall '-P 2yn'
_symmetry_space_group_name_H-M 'P 1 21/n 1'
_atom_sites_solution_hydrogens geom
_atom_sites_solution_primary direct
_atom_sites_solution_secondary difmap
_audit_creation_method SHELXL-97
_cell_angle_alpha 90.00
_cell_angle_beta 92.260(2)
_cell_angle_gamma 90.00
_cell_formula_units_Z 4
_cell_length_a 14.9000(5)
_cell_length_b 14.8303(5)
_cell_length_c 29.4600(10)
_cell_measurement_reflns_used 9185
_cell_measurement_temperature 173(2)
_cell_measurement_theta_max 25.04
_cell_measurement_theta_min 2.41
_cell_volume 6504.8(4)
_computing_structure_refinement 'SHELXL-97 (Sheldrick, 1997)'
_diffrn_ambient_temperature 173(2)
_diffrn_measured_fraction_theta_full 0.999
_diffrn_measured_fraction_theta_max 0.999
_diffrn_measurement_device_type 'Bruker X8 APEX II'
_diffrn_measurement_method 'area detector'
_diffrn_radiation_monochromator graphite
_diffrn_radiation_source 'fine-focus sealed tube'
_diffrn_radiation_type MoK\a
_diffrn_radiation_wavelength 0.71069
_diffrn_reflns_av_R_equivalents 0.0524
_diffrn_reflns_av_sigmaI/netI 0.0555
_diffrn_reflns_limit_h_max 17
_diffrn_reflns_limit_h_min -17
_diffrn_reflns_limit_k_max 17
_diffrn_reflns_limit_k_min -17
_diffrn_reflns_limit_l_max 35
_diffrn_reflns_limit_l_min -35
_diffrn_reflns_number 48533
_diffrn_reflns_theta_full 25.05
_diffrn_reflns_theta_max 25.05
_diffrn_reflns_theta_min 1.56
_exptl_absorpt_coefficient_mu 0.357
_exptl_absorpt_correction_T_max 0.982
_exptl_absorpt_correction_T_min 0.842
_exptl_absorpt_correction_type multi-scan
_exptl_crystal_colour red
_exptl_crystal_density_diffrn 1.222
_exptl_crystal_density_method 'not measured'
_exptl_crystal_description irregular
_exptl_crystal_F_000 2504
_exptl_crystal_size_max 0.25
_exptl_crystal_size_mid 0.12
_exptl_crystal_size_min 0.05
_refine_diff_density_max 0.461
_refine_diff_density_min -0.305
_refine_diff_density_rms 0.063
_refine_ls_extinction_method none
_refine_ls_goodness_of_fit_ref 0.987
_refine_ls_hydrogen_treatment mixed
_refine_ls_matrix_type full
_refine_ls_number_parameters 692
_refine_ls_number_reflns 11499
_refine_ls_number_restraints 0
_refine_ls_restrained_S_all 0.987
_refine_ls_R_factor_all 0.0581
_refine_ls_R_factor_gt 0.0368
_refine_ls_shift/su_max 0.001
_refine_ls_shift/su_mean 0.000
_refine_ls_structure_factor_coef Fsqd
_refine_ls_weighting_details 'calc w=1/[\s^2^(Fo^2^)+(0.0474P)^2^+0.0000P] where P=(Fo^2^+2Fc^2^)/3'
_refine_ls_weighting_scheme calc
_refine_ls_wR_factor_gt 0.0841
_refine_ls_wR_factor_ref 0.0898
_reflns_number_gt 8482
_reflns_number_total 11499
_reflns_threshold_expression >2sigma(I)
_cod_data_source_file om700564t-file003.cif
_cod_data_source_block jl037
_cod_original_sg_symbol_H-M 'P 21/n'
_cod_database_code 4073707

loop_
_symmetry_equiv_pos_as_xyz
'x, y, z'
'-x+1/2, y+1/2, -z+1/2'
'-x, -y, -z'
'x-1/2, -y-1/2, z-1/2'

loop_
_atom_site_label
_atom_site_type_symbol
_atom_site_fract_x
_atom_site_fract_y
_atom_site_fract_z
_atom_site_U_iso_or_equiv
_atom_site_adp_type
_atom_site_occupancy
_atom_site_symmetry_multiplicity
_atom_site_calc_flag
_atom_site_refinement_flags
C1 C 0.54154(18) 0.20345(18) 0.25360(9) 0.0257(6) Uani 1 1 d .
C2 C 0.62193(19) 0.17974(19) 0.27573(10) 0.0331(7) Uani 1 1 d .
H2 H 0.6398 0.2086 0.3034 0.040 Uiso 1 1 calc R
C3 C 0.6762(2) 0.1143(2) 0.25771(11) 0.0430(8) Uani 1 1 d .
H3 H 0.7313 0.0989 0.2731 0.052 Uiso 1 1 calc R
C4 C 0.6513(2) 0.0711(2) 0.21769(11) 0.0466(9) Uani 1 1 d .
H4 H 0.6887 0.0260 0.2055 0.056 Uiso 1 1 calc R
C5 C 0.5716(2) 0.0941(2) 0.19587(11) 0.0440(8) Uani 1 1 d .
H5 H 0.5539 0.0645 0.1684 0.053 Uiso 1 1 calc R
C6 C 0.5164(2) 0.15963(19) 0.21307(9) 0.0349(7) Uani 1 1 d .
H6 H 0.4616 0.1748 0.1974 0.042 Uiso 1 1 calc R
C7 C 0.39002(18) 0.31469(17) 0.23275(8) 0.0244(6) Uani 1 1 d .
C8 C 0.41417(19) 0.38855(18) 0.20673(9) 0.0316(7) Uani 1 1 d .
H8 H 0.4670 0.4216 0.2149 0.038 Uiso 1 1 calc R
C9 C 0.3622(2) 0.4140(2) 0.16936(10) 0.0411(8) Uani 1 1 d .
H9 H 0.3800 0.4637 0.1515 0.049 Uiso 1 1 calc R
C10 C 0.2841(2) 0.3677(2) 0.15765(10) 0.0420(8) Uani 1 1 d .
H10 H 0.2472 0.3866 0.1324 0.050 Uiso 1 1 calc R
C11 C 0.2604(2) 0.2946(2) 0.18265(10) 0.0370(7) Uani 1 1 d .
H11 H 0.2072 0.2623 0.1745 0.044 Uiso 1 1 calc R
C12 C 0.31315(19) 0.26709(18) 0.21970(9) 0.0306(7) Uani 1 1 d .
H12 H 0.2967 0.2152 0.2364 0.037 Uiso 1 1 calc R
C13 C 0.39976(18) 0.20415(17) 0.31343(8) 0.0238(6) Uani 1 1 d .
C14 C 0.4384(2) 0.12515(18) 0.33111(9) 0.0300(7) Uani 1 1 d .
H14 H 0.4980 0.1095 0.3239 0.036 Uiso 1 1 calc R
C15 C 0.3907(2) 0.0697(2) 0.35890(10) 0.0398(8) Uani 1 1 d .
H15 H 0.4179 0.0163 0.3708 0.048 Uiso 1 1 calc R
C16 C 0.3040(2) 0.0909(2) 0.36962(9) 0.0398(8) Uani 1 1 d .
H16 H 0.2718 0.0529 0.3892 0.048 Uiso 1 1 calc R
C17 C 0.2642(2) 0.1676(2) 0.35165(9) 0.0365(7) Uani 1 1 d .
H17 H 0.2040 0.1817 0.3584 0.044 Uiso 1 1 calc R
C18 C 0.31127(18) 0.22407(19) 0.32389(9) 0.0289(7) Uani 1 1 d .
H18 H 0.2833 0.2769 0.3118 0.035 Uiso 1 1 calc R
C19 C 0.30308(17) 0.45409(17) 0.32778(8) 0.0220(6) Uani 1 1 d .
C20 C 0.21979(19) 0.4311(2) 0.34406(10) 0.0332(7) Uani 1 1 d .
H20 H 0.2166 0.4025 0.3728 0.040 Uiso 1 1 calc R
C21 C 0.1411(2) 0.4495(2) 0.31873(10) 0.0398(8) Uani 1 1 d .
H21 H 0.0847 0.4336 0.3304 0.048 Uiso 1 1 calc R
C22 C 0.1445(2) 0.4904(2) 0.27700(10) 0.0362(7) Uani 1 1 d .
H22 H 0.0906 0.5034 0.2600 0.043 Uiso 1 1 calc R
C23 C 0.2260(2) 0.5122(2) 0.26006(10) 0.0357(7) Uani 1 1 d .
H23 H 0.2288 0.5397 0.2310 0.043 Uiso 1 1 calc R
C24 C 0.30433(19) 0.49419(19) 0.28529(9) 0.0303(7) Uani 1 1 d .
H24 H 0.3604 0.5097 0.2732 0.036 Uiso 1 1 calc R
C25 C 0.42720(17) 0.54071(17) 0.39053(8) 0.0221(6) Uani 1 1 d .
C26 C 0.48973(18) 0.53872(19) 0.42718(9) 0.0306(7) Uani 1 1 d .
H26 H 0.5197 0.4840 0.4349 0.037 Uiso 1 1 calc R
C27 C 0.5083(2) 0.6154(2) 0.45222(10) 0.0364(7) Uani 1 1 d .
H27 H 0.5513 0.6134 0.4769 0.044 Uiso 1 1 calc R
C28 C 0.4647(2) 0.6948(2) 0.44158(9) 0.0360(7) Uani 1 1 d .
H28 H 0.4785 0.7481 0.4583 0.043 Uiso 1 1 calc R
C29 C 0.4009(2) 0.69667(19) 0.40664(10) 0.0369(7) Uani 1 1 d .
H29 H 0.3693 0.7510 0.4000 0.044 Uiso 1 1 calc R
C30 C 0.38225(19) 0.62006(18) 0.38087(9) 0.0294(7) Uani 1 1 d .
H30 H 0.3385 0.6224 0.3566 0.035 Uiso 1 1 calc R
C31 C 0.38918(17) 0.36195(17) 0.40544(8) 0.0222(6) Uani 1 1 d .
C32 C 0.32426(19) 0.38505(19) 0.43628(9) 0.0296(7) Uani 1 1 d .
H32 H 0.2945 0.4415 0.4336 0.036 Uiso 1 1 calc R
C33 C 0.3029(2) 0.3264(2) 0.47071(9) 0.0364(7) Uani 1 1 d .
H33 H 0.2570 0.3416 0.4908 0.044 Uiso 1 1 calc R
C34 C 0.3485(2) 0.2459(2) 0.47585(9) 0.0370(7) Uani 1 1 d .
H34 H 0.3327 0.2047 0.4989 0.044 Uiso 1 1 calc R
C35 C 0.4164(2) 0.22544(19) 0.44773(9) 0.0340(7) Uani 1 1 d .
H35 H 0.4494 0.1712 0.4523 0.041 Uiso 1 1 calc R
C36 C 0.43781(18) 0.28326(17) 0.41251(8) 0.0258(6) Uani 1 1 d .
H36 H 0.4856 0.2688 0.3934 0.031 Uiso 1 1 calc R
C37 C 0.60402(18) 0.60407(18) 0.33767(9) 0.0269(6) Uani 1 1 d .
C38 C 0.67461(18) 0.6427(2) 0.36344(9) 0.0323(7) Uani 1 1 d .
H38 H 0.6871 0.7053 0.3667 0.039 Uiso 1 1 calc R
C39 C 0.72184(19) 0.5740(2) 0.38282(9) 0.0326(7) Uani 1 1 d .
C40 C 0.70058(18) 0.36346(19) 0.24973(9) 0.0292(7) Uani 1 1 d .
C41 C 0.7857(2) 0.3275(2) 0.25753(10) 0.0372(7) Uani 1 1 d .
H41 H 0.8252 0.3063 0.2354 0.045 Uiso 1 1 calc R
C42 C 0.80124(19) 0.3288(2) 0.30354(10) 0.0353(7) Uani 1 1 d .
C43 C 0.65319(19) 0.19162(19) 0.42344(9) 0.0317(7) Uani 1 1 d .
C44 C 0.6577(2) 0.2442(2) 0.46315(9) 0.0365(7) Uani 1 1 d .
H44 H 0.6503 0.2243 0.4934 0.044 Uiso 1 1 calc R
C45 C 0.67529(19) 0.3306(2) 0.44881(9) 0.0335(7) Uani 1 1 d .
C46 C 0.8066(2) 0.5809(2) 0.41212(10) 0.0442(8) Uani 1 1 d .
H46A H 0.8238 0.6444 0.4155 0.066 Uiso 1 1 calc R
H46B H 0.8548 0.5476 0.3979 0.066 Uiso 1 1 calc R
H46C H 0.7963 0.5551 0.4421 0.066 Uiso 1 1 calc R
C47 C 0.54076(18) 0.65130(19) 0.30630(9) 0.0304(7) Uani 1 1 d .
C48 C 0.5225(2) 0.74276(19) 0.31293(11) 0.0394(8) Uani 1 1 d .
H48 H 0.5486 0.7734 0.3385 0.047 Uiso 1 1 calc R
C49 C 0.4668(2) 0.7886(2) 0.28247(13) 0.0523(10) Uani 1 1 d .
H49 H 0.4557 0.8509 0.2871 0.063 Uiso 1 1 calc R
C50 C 0.4270(2) 0.7456(2) 0.24552(13) 0.0523(10) Uani 1 1 d .
H50 H 0.3876 0.7775 0.2251 0.063 Uiso 1 1 calc R
C51 C 0.4450(2) 0.6560(2) 0.23846(11) 0.0459(9) Uani 1 1 d .
H51 H 0.4188 0.6261 0.2127 0.055 Uiso 1 1 calc R
C52 C 0.50107(19) 0.6091(2) 0.26854(10) 0.0346(7) Uani 1 1 d .
H52 H 0.5126 0.5471 0.2633 0.042 Uiso 1 1 calc R
C53 C 0.65771(19) 0.38627(19) 0.20521(9) 0.0313(7) Uani 1 1 d .
C54 C 0.63043(19) 0.4740(2) 0.19579(10) 0.0373(7) Uani 1 1 d .
H54 H 0.6341 0.5180 0.2192 0.045 Uiso 1 1 calc R
C55 C 0.5982(2) 0.4982(2) 0.15316(11) 0.0491(9) Uani 1 1 d .
H55 H 0.5804 0.5586 0.1471 0.059 Uiso 1 1 calc R
C56 C 0.5919(3) 0.4343(3) 0.11917(12) 0.0615(11) Uani 1 1 d .
H56 H 0.5691 0.4505 0.0897 0.074 Uiso 1 1 calc R
C57 C 0.6187(3) 0.3466(3) 0.12797(11) 0.0613(11) Uani 1 1 d .
H57 H 0.6140 0.3026 0.1046 0.074 Uiso 1 1 calc R
C58 C 0.6522(2) 0.3227(2) 0.17050(10) 0.0431(8) Uani 1 1 d .
H58 H 0.6716 0.2626 0.1762 0.052 Uiso 1 1 calc R
C59 C 0.8819(2) 0.2975(3) 0.33124(11) 0.0553(10) Uani 1 1 d .
H59A H 0.9147 0.3498 0.3436 0.083 Uiso 1 1 calc R
H59B H 0.9213 0.2626 0.3120 0.083 Uiso 1 1 calc R
H59C H 0.8625 0.2595 0.3562 0.083 Uiso 1 1 calc R
C60 C 0.63720(19) 0.0941(2) 0.41911(9) 0.0330(7) Uani 1 1 d .
C61 C 0.6590(2) 0.0465(2) 0.38072(10) 0.0400(8) Uani 1 1 d .
H61 H 0.6846 0.0777 0.3562 0.048 Uiso 1 1 calc R
C62 C 0.6447(2) -0.0449(2) 0.37706(11) 0.0497(9) Uani 1 1 d .
H62 H 0.6606 -0.0759 0.3503 0.060 Uiso 1 1 calc R
C63 C 0.6075(2) -0.0915(2) 0.41200(11) 0.0514(9) Uani 1 1 d .
H63 H 0.5973 -0.1546 0.4095 0.062 Uiso 1 1 calc R
C64 C 0.5852(2) -0.0463(2) 0.45058(11) 0.0531(10) Uani 1 1 d .
H64 H 0.5590 -0.0782 0.4747 0.064 Uiso 1 1 calc R
C65 C 0.6005(2) 0.0458(2) 0.45465(11) 0.0464(9) Uani 1 1 d .
H65 H 0.5860 0.0762 0.4818 0.056 Uiso 1 1 calc R
C66 C 0.6938(2) 0.4126(2) 0.47707(10) 0.0428(8) Uani 1 1 d .
H66A H 0.7586 0.4242 0.4789 0.064 Uiso 1 1 calc R
H66B H 0.6721 0.4030 0.5077 0.064 Uiso 1 1 calc R
H66C H 0.6627 0.4646 0.4631 0.064 Uiso 1 1 calc R
B1 B 0.7236(2) 0.3994(2) 0.37221(11) 0.0301(7) Uani 1 1 d .
N1 N 0.60669(13) 0.51398(14) 0.34319(7) 0.0232(5) Uani 1 1 d .
N2 N 0.68078(14) 0.49494(15) 0.37094(7) 0.0263(5) Uani 1 1 d .
N3 N 0.72833(14) 0.36420(15) 0.32299(7) 0.0282(5) Uani 1 1 d .
N4 N 0.66364(14) 0.38396(14) 0.28954(7) 0.0247(5) Uani 1 1 d .
N5 N 0.67848(15) 0.32900(16) 0.40290(7) 0.0294(6) Uani 1 1 d .
N6 N 0.66591(15) 0.24257(16) 0.38682(7) 0.0301(6) Uani 1 1 d .
P1 P 0.46707(5) 0.28437(5) 0.28064(2) 0.02170(16) Uani 1 1 d .
P2 P 0.41329(5) 0.43626(5) 0.35746(2) 0.02042(15) Uani 1 1 d .
Rh1 Rh 0.533576(13) 0.404086(14) 0.316125(7) 0.01991(7) Uani 1 1 d .
H1 H 0.7923(18) 0.4055(17) 0.3870(8) 0.034(8) Uiso 1 1 d .

loop_
_atom_site_aniso_label
_atom_site_aniso_U_11
_atom_site_aniso_U_22
_atom_site_aniso_U_33
_atom_site_aniso_U_23
_atom_site_aniso_U_13
_atom_site_aniso_U_12
C1 0.0316(16) 0.0178(15) 0.0284(14) 0.0009(12) 0.0110(12) 0.0009(12)
C2 0.0413(18) 0.0234(17) 0.0352(16) 0.0011(13) 0.0093(14) 0.0052(14)
C3 0.044(2) 0.036(2) 0.050(2) 0.0059(15) 0.0140(15) 0.0144(16)
C4 0.060(2) 0.0244(18) 0.058(2) -0.0020(15) 0.0321(18) 0.0086(16)
C5 0.058(2) 0.0314(18) 0.0439(18) -0.0140(15) 0.0207(16) -0.0041(18)
C6 0.0397(18) 0.0302(18) 0.0356(17) -0.0072(13) 0.0107(14) -0.0051(15)
C7 0.0300(16) 0.0190(15) 0.0241(14) -0.0036(11) 0.0013(12) 0.0012(12)
C8 0.0325(16) 0.0247(17) 0.0373(16) 0.0022(13) -0.0012(13) -0.0076(13)
C9 0.047(2) 0.0358(19) 0.0398(17) 0.0115(14) -0.0057(15) -0.0035(16)
C10 0.049(2) 0.0373(19) 0.0382(17) 0.0058(15) -0.0124(15) 0.0026(16)
C11 0.0384(18) 0.0306(18) 0.0410(17) -0.0029(14) -0.0099(14) -0.0102(15)
C12 0.0409(18) 0.0205(16) 0.0302(15) -0.0015(12) -0.0004(13) -0.0053(14)
C13 0.0303(16) 0.0191(15) 0.0223(13) -0.0054(11) 0.0040(11) -0.0076(12)
C14 0.0355(17) 0.0233(16) 0.0313(15) -0.0010(12) 0.0030(13) -0.0007(13)
C15 0.054(2) 0.0279(18) 0.0377(17) 0.0037(14) 0.0034(15) -0.0086(15)
C16 0.056(2) 0.0333(19) 0.0307(16) 0.0003(14) 0.0078(14) -0.0212(17)
C17 0.0348(18) 0.040(2) 0.0354(17) -0.0098(14) 0.0098(14) -0.0156(15)
C18 0.0320(16) 0.0259(17) 0.0290(15) -0.0059(12) 0.0041(12) -0.0049(13)
C19 0.0227(14) 0.0182(15) 0.0251(14) -0.0076(11) 0.0006(11) 0.0026(12)
C20 0.0265(16) 0.0397(19) 0.0337(16) 0.0000(13) 0.0035(13) 0.0013(14)
C21 0.0235(16) 0.047(2) 0.0489(19) -0.0086(16) 0.0028(14) 0.0028(15)
C22 0.0327(18) 0.0316(18) 0.0433(18) -0.0092(14) -0.0111(14) 0.0088(14)
C23 0.0443(19) 0.0305(18) 0.0316(16) 0.0000(13) -0.0083(14) 0.0055(15)
C24 0.0313(16) 0.0280(17) 0.0318(16) 0.0000(13) 0.0022(13) 0.0016(13)
C25 0.0246(14) 0.0204(15) 0.0219(13) -0.0027(11) 0.0078(11) -0.0026(12)
C26 0.0313(16) 0.0267(17) 0.0336(16) -0.0028(13) -0.0006(13) 0.0005(13)
C27 0.0367(18) 0.038(2) 0.0337(16) -0.0074(14) -0.0047(13) -0.0047(15)
C28 0.0482(19) 0.0298(18) 0.0303(16) -0.0110(13) 0.0055(14) -0.0080(15)
C29 0.051(2) 0.0208(16) 0.0389(17) -0.0017(13) 0.0049(15) 0.0037(15)
C30 0.0338(16) 0.0241(17) 0.0300(15) -0.0032(12) -0.0022(12) 0.0006(13)
C31 0.0237(14) 0.0198(15) 0.0229(13) -0.0034(11) -0.0014(11) -0.0055(12)
C32 0.0328(16) 0.0293(17) 0.0268(15) -0.0024(12) 0.0021(12) 0.0016(13)
C33 0.0349(17) 0.048(2) 0.0269(15) -0.0007(14) 0.0055(13) -0.0043(16)
C34 0.0442(19) 0.0392(19) 0.0273(15) 0.0079(14) -0.0015(14) -0.0103(16)
C35 0.0431(19) 0.0236(17) 0.0345(16) 0.0018(13) -0.0091(14) -0.0025(14)
C36 0.0304(16) 0.0211(15) 0.0253(14) -0.0039(12) -0.0045(12) -0.0020(13)
C37 0.0275(15) 0.0201(16) 0.0337(15) -0.0042(12) 0.0102(12) -0.0032(13)
C38 0.0320(17) 0.0251(17) 0.0403(17) -0.0082(13) 0.0089(13) -0.0094(14)
C39 0.0280(16) 0.0359(19) 0.0340(16) -0.0072(13) 0.0046(13) -0.0129(14)
C40 0.0291(16) 0.0223(16) 0.0368(17) -0.0009(13) 0.0112(13) -0.0040(13)
C41 0.0358(18) 0.0345(19) 0.0426(18) 0.0014(14) 0.0194(14) 0.0027(15)
C42 0.0275(16) 0.0307(18) 0.0482(19) 0.0055(14) 0.0094(14) 0.0053(14)
C43 0.0320(17) 0.0313(18) 0.0320(16) 0.0047(13) 0.0029(13) 0.0107(14)
C44 0.0429(19) 0.0383(19) 0.0286(15) 0.0031(14) 0.0028(13) 0.0074(15)
C45 0.0360(18) 0.0342(18) 0.0302(16) -0.0014(13) -0.0008(13) 0.0077(14)
C46 0.0365(18) 0.050(2) 0.0458(19) -0.0091(16) 0.0006(14) -0.0183(16)
C47 0.0249(15) 0.0227(17) 0.0447(18) 0.0032(13) 0.0145(13) -0.0045(13)
C48 0.0443(19) 0.0198(16) 0.055(2) 0.0016(15) 0.0174(16) 0.0005(15)
C49 0.050(2) 0.0221(18) 0.086(3) 0.0147(18) 0.027(2) 0.0100(17)
C50 0.038(2) 0.044(2) 0.075(3) 0.031(2) 0.0078(18) 0.0060(17)
C51 0.0385(19) 0.042(2) 0.057(2) 0.0223(17) -0.0018(16) -0.0036(16)
C52 0.0324(17) 0.0249(17) 0.0469(18) 0.0079(14) 0.0060(14) -0.0040(14)
C53 0.0290(16) 0.0332(18) 0.0325(16) -0.0012(13) 0.0129(12) -0.0070(14)
C54 0.0320(17) 0.0357(19) 0.0444(19) 0.0016(15) 0.0054(14) -0.0065(15)
C55 0.049(2) 0.049(2) 0.049(2) 0.0155(17) 0.0031(17) -0.0063(18)
C56 0.067(3) 0.082(3) 0.035(2) 0.013(2) -0.0017(18) -0.007(2)
C57 0.073(3) 0.074(3) 0.037(2) -0.0103(19) 0.0083(18) -0.011(2)
C58 0.051(2) 0.040(2) 0.0395(19) -0.0052(15) 0.0146(15) -0.0054(17)
C59 0.0345(19) 0.071(3) 0.061(2) 0.0062(19) 0.0098(16) 0.0224(18)
C60 0.0355(17) 0.0304(17) 0.0332(16) 0.0076(14) 0.0017(13) 0.0070(15)
C61 0.050(2) 0.0330(19) 0.0373(17) 0.0087(14) 0.0089(15) 0.0053(16)
C62 0.071(3) 0.034(2) 0.044(2) -0.0003(15) 0.0131(18) 0.0062(18)
C63 0.072(3) 0.0271(19) 0.056(2) 0.0082(17) 0.0069(18) 0.0032(18)
C64 0.070(3) 0.039(2) 0.051(2) 0.0193(17) 0.0192(18) 0.0035(19)
C65 0.062(2) 0.038(2) 0.0401(18) 0.0084(15) 0.0119(16) 0.0100(18)
C66 0.050(2) 0.043(2) 0.0348(17) -0.0023(15) -0.0014(14) -0.0042(17)
B1 0.0240(17) 0.0305(19) 0.0356(18) 0.0022(15) -0.0014(14) -0.0017(16)
N1 0.0184(12) 0.0227(13) 0.0285(12) -0.0014(10) 0.0017(9) -0.0014(10)
N2 0.0200(12) 0.0281(14) 0.0310(13) -0.0027(10) 0.0023(10) -0.0043(10)
N3 0.0213(12) 0.0282(14) 0.0353(13) 0.0032(11) 0.0057(10) 0.0036(11)
N4 0.0228(12) 0.0211(13) 0.0309(12) -0.0008(10) 0.0076(10) -0.0005(10)
N5 0.0285(13) 0.0294(14) 0.0300(13) 0.0010(11) -0.0008(10) 0.0021(11)
N6 0.0323(14) 0.0275(14) 0.0305(13) 0.0031(11) 0.0019(10) 0.0040(11)
P1 0.0233(4) 0.0173(4) 0.0246(4) -0.0023(3) 0.0035(3) -0.0005(3)
P2 0.0201(4) 0.0178(4) 0.0233(3) -0.0017(3) 0.0011(3) 0.0003(3)
Rh1 0.01919(11) 0.01602(12) 0.02472(11) -0.00193(9) 0.00333(8) -0.00077(9)

loop_
_atom_type_symbol
_atom_type_description
_atom_type_scat_dispersion_real
_atom_type_scat_dispersion_imag
_atom_type_scat_source
C C 0.0033 0.0016 'International Tables Vol C Tables 4.2.6.8 and 6.1.1.4'
H H 0.0000 0.0000 'International Tables Vol C Tables 4.2.6.8 and 6.1.1.4'
B B 0.0013 0.0007 'International Tables Vol C Tables 4.2.6.8 and 6.1.1.4'
N N 0.0061 0.0033 'International Tables Vol C Tables 4.2.6.8 and 6.1.1.4'
P P 0.1023 0.0942 'International Tables Vol C Tables 4.2.6.8 and 6.1.1.4'
Rh Rh -1.1178 0.9187 'International Tables Vol C Tables 4.2.6.8 and 6.1.1.4'

loop_
_geom_angle_atom_site_label_1
_geom_angle_atom_site_label_2
_geom_angle_atom_site_label_3
_geom_angle
C2 C1 C6 118.8(3)
C2 C1 P1 119.1(2)
C6 C1 P1 121.9(2)
C3 C2 C1 120.3(3)
C3 C2 H2 119.8
C1 C2 H2 119.8
C4 C3 C2 120.8(3)
C4 C3 H3 119.6
C2 C3 H3 119.6
C5 C4 C3 118.9(3)
C5 C4 H4 120.5
C3 C4 H4 120.5
C4 C5 C6 121.3(3)
C4 C5 H5 119.3
C6 C5 H5 119.3
C5 C6 C1 119.8(3)
C5 C6 H6 120.1
C1 C6 H6 120.1
C12 C7 C8 118.5(2)
C12 C7 P1 124.9(2)
C8 C7 P1 116.6(2)
C9 C8 C7 120.5(3)
C9 C8 H8 119.7
C7 C8 H8 119.7
C8 C9 C10 120.3(3)
C8 C9 H9 119.8
C10 C9 H9 119.8
C11 C10 C9 119.5(3)
C11 C10 H10 120.2
C9 C10 H10 120.2
C10 C11 C12 120.7(3)
C10 C11 H11 119.7
C12 C11 H11 119.7
C11 C12 C7 120.4(3)
C11 C12 H12 119.8
C7 C12 H12 119.8
C14 C13 C18 118.3(3)
C14 C13 P1 120.6(2)
C18 C13 P1 120.9(2)
C15 C14 C13 120.5(3)
C15 C14 H14 119.8
C13 C14 H14 119.8
C14 C15 C16 120.7(3)
C14 C15 H15 119.6
C16 C15 H15 119.6
C15 C16 C17 119.5(3)
C15 C16 H16 120.2
C17 C16 H16 120.2
C16 C17 C18 120.5(3)
C16 C17 H17 119.8
C18 C17 H17 119.8
C17 C18 C13 120.5(3)
C17 C18 H18 119.7
C13 C18 H18 119.7
C24 C19 C20 117.4(2)
C24 C19 P2 116.4(2)
C20 C19 P2 126.2(2)
C19 C20 C21 120.8(3)
C19 C20 H20 119.6
C21 C20 H20 119.6
C22 C21 C20 120.4(3)
C22 C21 H21 119.8
C20 C21 H21 119.8
C23 C22 C21 119.7(3)
C23 C22 H22 120.2
C21 C22 H22 120.2
C22 C23 C24 119.9(3)
C22 C23 H23 120.0
C24 C23 H23 120.0
C23 C24 C19 121.8(3)
C23 C24 H24 119.1
C19 C24 H24 119.1
C30 C25 C26 118.7(2)
C30 C25 P2 124.52(19)
C26 C25 P2 116.7(2)
C27 C26 C25 120.7(3)
C27 C26 H26 119.7
C25 C26 H26 119.7
C28 C27 C26 120.1(3)
C28 C27 H27 120.0
C26 C27 H27 120.0
C29 C28 C27 119.7(3)
C29 C28 H28 120.2
C27 C28 H28 120.2
C28 C29 C30 120.7(3)
C28 C29 H29 119.6
C30 C29 H29 119.6
C25 C30 C29 120.0(3)
C25 C30 H30 120.0
C29 C30 H30 120.0
C36 C31 C32 118.7(2)
C36 C31 P2 120.2(2)
C32 C31 P2 121.0(2)
C33 C32 C31 120.6(3)
C33 C32 H32 119.7
C31 C32 H32 119.7
C34 C33 C32 119.9(3)
C34 C33 H33 120.0
C32 C33 H33 120.0
C35 C34 C33 119.9(3)
C35 C34 H34 120.1
C33 C34 H34 120.1
C34 C35 C36 120.8(3)
C34 C35 H35 119.6
C36 C35 H35 119.6
C31 C36 C35 119.8(3)
C31 C36 H36 120.1
C35 C36 H36 120.1
N1 C37 C38 108.9(2)
N1 C37 C47 124.3(2)
C38 C37 C47 126.6(3)
C39 C38 C37 106.8(3)
C39 C38 H38 126.6
C37 C38 H38 126.6
C38 C39 N2 108.6(2)
C38 C39 C46 127.0(3)
N2 C39 C46 124.3(3)
N4 C40 C41 110.1(2)
N4 C40 C53 122.9(2)
C41 C40 C53 126.6(3)
C42 C41 C40 106.1(3)
C42 C41 H41 126.9
C40 C41 H41 126.9
N3 C42 C41 108.5(3)
N3 C42 C59 121.9(3)
C41 C42 C59 129.5(3)
N6 C43 C44 110.8(3)
N6 C43 C60 120.9(3)
C44 C43 C60 128.3(3)
C45 C44 C43 105.3(3)
C45 C44 H44 127.3
C43 C44 H44 127.3
N5 C45 C44 107.7(3)
N5 C45 C66 123.9(3)
C44 C45 C66 128.3(3)
C39 C46 H46A 109.5
C39 C46 H46B 109.5
H46A C46 H46B 109.5
C39 C46 H46C 109.5
H46A C46 H46C 109.5
H46B C46 H46C 109.5
C52 C47 C48 118.0(3)
C52 C47 C37 122.1(3)
C48 C47 C37 119.8(3)
C49 C48 C47 120.2(3)
C49 C48 H48 119.9
C47 C48 H48 119.9
C50 C49 C48 121.1(3)
C50 C49 H49 119.4
C48 C49 H49 119.4
C51 C50 C49 119.2(3)
C51 C50 H50 120.4
C49 C50 H50 120.4
C50 C51 C52 120.4(3)
C50 C51 H51 119.8
C52 C51 H51 119.8
C51 C52 C47 121.0(3)
C51 C52 H52 119.5
C47 C52 H52 119.5
C54 C53 C58 118.7(3)
C54 C53 C40 120.4(3)
C58 C53 C40 120.6(3)
C55 C54 C53 121.1(3)
C55 C54 H54 119.4
C53 C54 H54 119.4
C54 C55 C56 119.7(3)
C54 C55 H55 120.2
C56 C55 H55 120.2
C55 C56 C57 120.0(3)
C55 C56 H56 120.0
C57 C56 H56 120.0
C58 C57 C56 120.3(3)
C58 C57 H57 119.8
C56 C57 H57 119.8
C57 C58 C53 120.2(3)
C57 C58 H58 119.9
C53 C58 H58 119.9
C42 C59 H59A 109.5
C42 C59 H59B 109.5
H59A C59 H59B 109.5
C42 C59 H59C 109.5
H59A C59 H59C 109.5
H59B C59 H59C 109.5
C61 C60 C65 117.6(3)
C61 C60 C43 122.0(3)
C65 C60 C43 120.4(3)
C62 C61 C60 121.7(3)
C62 C61 H61 119.1
C60 C61 H61 119.1
C63 C62 C61 120.2(3)
C63 C62 H62 119.9
C61 C62 H62 119.9
C64 C63 C62 119.5(3)
C64 C63 H63 120.3
C62 C63 H63 120.3
C63 C64 C65 120.5(3)
C63 C64 H64 119.7
C65 C64 H64 119.7
C64 C65 C60 120.5(3)
C64 C65 H65 119.8
C60 C65 H65 119.8
C45 C66 H66A 109.5
C45 C66 H66B 109.5
H66A C66 H66B 109.5
C45 C66 H66C 109.5
H66A C66 H66C 109.5
H66B C66 H66C 109.5
N3 B1 N5 110.9(2)
N3 B1 N2 108.6(2)
N5 B1 N2 116.2(2)
N3 B1 H1 108.9(14)
N5 B1 H1 104.0(14)
N2 B1 H1 108.0(14)
C37 N1 N2 107.1(2)
C37 N1 Rh1 135.38(17)
N2 N1 Rh1 117.27(16)
C39 N2 N1 108.5(2)
C39 N2 B1 126.8(2)
N1 N2 B1 121.3(2)
C42 N3 N4 109.2(2)
C42 N3 B1 126.5(2)
N4 N3 B1 122.7(2)
C40 N4 N3 106.0(2)
C40 N4 Rh1 139.10(19)
N3 N4 Rh1 112.62(15)
C45 N5 N6 110.5(2)
C45 N5 B1 127.1(2)
N6 N5 B1 118.8(2)
C43 N6 N5 105.7(2)
C1 P1 C7 101.33(12)
C1 P1 C13 98.93(12)
C7 P1 C13 102.87(12)
C1 P1 Rh1 116.79(9)
C7 P1 Rh1 114.23(9)
C13 P1 Rh1 119.87(8)
C25 P2 C31 96.84(11)
C25 P2 C19 102.10(12)
C31 P2 C19 104.62(12)
C25 P2 Rh1 112.89(8)
C31 P2 Rh1 118.12(9)
C19 P2 Rh1 118.98(8)
N1 Rh1 N4 77.49(8)
N1 Rh1 P2 92.42(6)
N4 Rh1 P2 167.66(6)
N1 Rh1 P1 173.25(6)
N4 Rh1 P1 96.18(6)
P2 Rh1 P1 94.15(3)

loop_
_geom_bond_atom_site_label_1
_geom_bond_atom_site_label_2
_geom_bond_distance
C1 C2 1.386(4)
C1 C6 1.397(4)
C1 P1 1.837(3)
C2 C3 1.383(4)
C2 H2 0.9500
C3 C4 1.380(4)
C3 H3 0.9500
C4 C5 1.371(5)
C4 H4 0.9500
C5 C6 1.382(4)
C5 H5 0.9500
C6 H6 0.9500
C7 C12 1.387(4)
C7 C8 1.392(4)
C7 P1 1.839(3)
C8 C9 1.374(4)
C8 H8 0.9500
C9 C10 1.384(4)
C9 H9 0.9500
C10 C11 1.365(4)
C10 H10 0.9500
C11 C12 1.381(4)
C11 H11 0.9500
C12 H12 0.9500
C13 C14 1.397(4)
C13 C18 1.397(4)
C13 P1 1.852(3)
C14 C15 1.377(4)
C14 H14 0.9500
C15 C16 1.379(4)
C15 H15 0.9500
C16 C17 1.379(4)
C16 H16 0.9500
C17 C18 1.381(4)
C17 H17 0.9500
C18 H18 0.9500
C19 C24 1.387(4)
C19 C20 1.390(4)
C19 P2 1.849(3)
C20 C21 1.391(4)
C20 H20 0.9500
C21 C22 1.373(4)
C21 H21 0.9500
C22 C23 1.370(4)
C22 H22 0.9500
C23 C24 1.384(4)
C23 H23 0.9500
C24 H24 0.9500
C25 C30 1.378(4)
C25 C26 1.398(4)
C25 P2 1.837(3)
C26 C27 1.377(4)
C26 H26 0.9500
C27 C28 1.376(4)
C27 H27 0.9500
C28 C29 1.373(4)
C28 H28 0.9500
C29 C30 1.389(4)
C29 H29 0.9500
C30 H30 0.9500
C31 C36 1.385(4)
C31 C32 1.396(4)
C31 P2 1.839(3)
C32 C33 1.382(4)
C32 H32 0.9500
C33 C34 1.380(4)
C33 H33 0.9500
C34 C35 1.367(4)
C34 H34 0.9500
C35 C36 1.393(4)
C35 H35 0.9500
C36 H36 0.9500
C37 N1 1.346(3)
C37 C38 1.396(4)
C37 C47 1.471(4)
C38 C39 1.352(4)
C38 H38 0.9500
C39 N2 1.362(3)
C39 C46 1.504(4)
C40 N4 1.350(3)
C40 C41 1.386(4)
C40 C53 1.475(4)
C41 C42 1.366(4)
C41 H41 0.9500
C42 N3 1.354(3)
C42 C59 1.500(4)
C43 N6 1.337(3)
C43 C44 1.405(4)
C43 C60 1.471(4)
C44 C45 1.378(4)
C44 H44 0.9500
C45 N5 1.355(3)
C45 C66 1.494(4)
C46 H46A 0.9800
C46 H46B 0.9800
C46 H46C 0.9800
C47 C52 1.388(4)
C47 C48 1.399(4)
C48 C49 1.377(4)
C48 H48 0.9500
C49 C50 1.375(5)
C49 H49 0.9500
C50 C51 1.373(5)
C50 H50 0.9500
C51 C52 1.381(4)
C51 H51 0.9500
C52 H52 0.9500
C53 C54 1.387(4)
C53 C58 1.391(4)
C54 C55 1.374(4)
C54 H54 0.9500
C55 C56 1.379(5)
C55 H55 0.9500
C56 C57 1.382(5)
C56 H56 0.9500
C57 C58 1.377(4)
C57 H57 0.9500
C58 H58 0.9500
C59 H59A 0.9800
C59 H59B 0.9800
C59 H59C 0.9800
C60 C61 1.383(4)
C60 C65 1.397(4)
C61 C62 1.376(4)
C61 H61 0.9500
C62 C63 1.375(4)
C62 H62 0.9500
C63 C64 1.372(5)
C63 H63 0.9500
C64 C65 1.389(4)
C64 H64 0.9500
C65 H65 0.9500
C66 H66A 0.9800
C66 H66B 0.9800
C66 H66C 0.9800
B1 N3 1.545(4)
B1 N5 1.551(4)
B1 N2 1.554(4)
B1 H1 1.10(3)
N1 N2 1.377(3)
N1 Rh1 2.100(2)
N3 N4 1.383(3)
N4 Rh1 2.140(2)
N5 N6 1.377(3)
P1 Rh1 2.2683(7)
P2 Rh1 2.2572(7)

loop_
_geom_torsion_atom_site_label_1
_geom_torsion_atom_site_label_2
_geom_torsion_atom_site_label_3
_geom_torsion_atom_site_label_4
_geom_torsion
C6 C1 C2 C3 0.4(4)
P1 C1 C2 C3 175.4(2)
C1 C2 C3 C4 -0.4(4)
C2 C3 C4 C5 0.1(5)
C3 C4 C5 C6 0.2(5)
C4 C5 C6 C1 -0.3(5)
C2 C1 C6 C5 0.0(4)
P1 C1 C6 C5 -174.9(2)
C12 C7 C8 C9 0.8(4)
P1 C7 C8 C9 177.7(2)
C7 C8 C9 C10 1.4(5)
C8 C9 C10 C11 -2.1(5)
C9 C10 C11 C12 0.6(5)
C10 C11 C12 C7 1.5(5)
C8 C7 C12 C11 -2.2(4)
P1 C7 C12 C11 -178.9(2)
C18 C13 C14 C15 -1.4(4)
P1 C13 C14 C15 174.1(2)
C13 C14 C15 C16 0.3(4)
C14 C15 C16 C17 1.1(4)
C15 C16 C17 C18 -1.4(4)
C16 C17 C18 C13 0.3(4)
C14 C13 C18 C17 1.1(4)
P1 C13 C18 C17 -174.4(2)
C24 C19 C20 C21 -1.1(4)
P2 C19 C20 C21 178.9(2)
C19 C20 C21 C22 0.3(5)
C20 C21 C22 C23 0.7(5)
C21 C22 C23 C24 -0.9(5)
C22 C23 C24 C19 0.0(4)
C20 C19 C24 C23 1.0(4)
P2 C19 C24 C23 -179.1(2)
C30 C25 C26 C27 -2.2(4)
P2 C25 C26 C27 176.2(2)
C25 C26 C27 C28 0.6(4)
C26 C27 C28 C29 1.6(5)
C27 C28 C29 C30 -2.3(5)
C26 C25 C30 C29 1.5(4)
P2 C25 C30 C29 -176.7(2)
C28 C29 C30 C25 0.7(4)
C36 C31 C32 C33 -6.1(4)
P2 C31 C32 C33 176.3(2)
C31 C32 C33 C34 2.5(4)
C32 C33 C34 C35 2.0(4)
C33 C34 C35 C36 -2.9(4)
C32 C31 C36 C35 5.2(4)
P2 C31 C36 C35 -177.17(19)
C34 C35 C36 C31 -0.8(4)
N1 C37 C38 C39 2.7(3)
C47 C37 C38 C39 -172.5(3)
C37 C38 C39 N2 -2.0(3)
C37 C38 C39 C46 177.1(3)
N4 C40 C41 C42 -1.7(3)
C53 C40 C41 C42 172.2(3)
C40 C41 C42 N3 0.0(3)
C40 C41 C42 C59 179.4(3)
N6 C43 C44 C45 -0.8(3)
C60 C43 C44 C45 179.1(3)
C43 C44 C45 N5 1.5(3)
C43 C44 C45 C66 -174.9(3)
N1 C37 C47 C52 -23.9(4)
C38 C37 C47 C52 150.6(3)
N1 C37 C47 C48 159.3(3)
C38 C37 C47 C48 -26.3(4)
C52 C47 C48 C49 -0.1(4)
C37 C47 C48 C49 176.8(3)
C47 C48 C49 C50 1.0(5)
C48 C49 C50 C51 -1.5(5)
C49 C50 C51 C52 1.2(5)
C50 C51 C52 C47 -0.4(5)
C48 C47 C52 C51 -0.2(4)
C37 C47 C52 C51 -177.0(3)
N4 C40 C53 C54 52.7(4)
C41 C40 C53 C54 -120.4(3)
N4 C40 C53 C58 -133.8(3)
C41 C40 C53 C58 53.0(4)
C58 C53 C54 C55 0.2(4)
C40 C53 C54 C55 173.8(3)
C53 C54 C55 C56 0.7(5)
C54 C55 C56 C57 -0.6(6)
C55 C56 C57 C58 -0.4(6)
C56 C57 C58 C53 1.3(5)
C54 C53 C58 C57 -1.2(5)
C40 C53 C58 C57 -174.7(3)
N6 C43 C60 C61 18.6(4)
C44 C43 C60 C61 -161.3(3)
N6 C43 C60 C65 -162.7(3)
C44 C43 C60 C65 17.4(5)
C65 C60 C61 C62 0.6(5)
C43 C60 C61 C62 179.4(3)
C60 C61 C62 C63 0.2(5)
C61 C62 C63 C64 -0.3(5)
C62 C63 C64 C65 -0.5(6)
C63 C64 C65 C60 1.4(5)
C61 C60 C65 C64 -1.4(5)
C43 C60 C65 C64 179.8(3)
C38 C37 N1 N2 -2.3(3)
C47 C37 N1 N2 173.0(2)
C38 C37 N1 Rh1 -176.47(19)
C47 C37 N1 Rh1 -1.2(4)
C38 C39 N2 N1 0.6(3)
C46 C39 N2 N1 -178.5(3)
C38 C39 N2 B1 159.9(3)
C46 C39 N2 B1 -19.2(4)
C37 N1 N2 C39 1.1(3)
Rh1 N1 N2 C39 176.49(17)
C37 N1 N2 B1 -159.6(2)
Rh1 N1 N2 B1 15.8(3)
N3 B1 N2 C39 -113.6(3)
N5 B1 N2 C39 120.6(3)
N3 B1 N2 N1 43.3(3)
N5 B1 N2 N1 -82.5(3)
C41 C42 N3 N4 1.6(3)
C59 C42 N3 N4 -177.9(3)
C41 C42 N3 B1 -164.5(3)
C59 C42 N3 B1 16.0(5)
N5 B1 N3 C42 -101.3(3)
N2 B1 N3 C42 129.9(3)
N5 B1 N3 N4 94.3(3)
N2 B1 N3 N4 -34.5(3)
C41 C40 N4 N3 2.6(3)
C53 C40 N4 N3 -171.5(2)
C41 C40 N4 Rh1 -157.6(2)
C53 C40 N4 Rh1 28.2(4)
C42 N3 N4 C40 -2.6(3)
B1 N3 N4 C40 164.2(2)
C42 N3 N4 Rh1 163.53(18)
B1 N3 N4 Rh1 -29.7(3)
C44 C45 N5 N6 -1.7(3)
C66 C45 N5 N6 174.9(3)
C44 C45 N5 B1 -159.8(3)
C66 C45 N5 B1 16.9(4)
N3 B1 N5 C45 169.1(2)
N2 B1 N5 C45 -66.2(4)
N3 B1 N5 N6 12.7(3)
N2 B1 N5 N6 137.3(2)
C44 C43 N6 N5 -0.2(3)
C60 C43 N6 N5 179.9(2)
C45 N5 N6 C43 1.2(3)
B1 N5 N6 C43 161.3(2)
C2 C1 P1 C7 165.4(2)
C6 C1 P1 C7 -19.7(3)
C2 C1 P1 C13 -89.5(2)
C6 C1 P1 C13 85.4(2)
C2 C1 P1 Rh1 40.6(2)
C6 C1 P1 Rh1 -144.5(2)
C12 C7 P1 C1 85.8(2)
C8 C7 P1 C1 -90.9(2)
C12 C7 P1 C13 -16.2(3)
C8 C7 P1 C13 167.1(2)
C12 C7 P1 Rh1 -147.7(2)
C8 C7 P1 Rh1 35.6(2)
C14 C13 P1 C1 33.1(2)
C18 C13 P1 C1 -151.6(2)
C14 C13 P1 C7 137.0(2)
C18 C13 P1 C7 -47.7(2)
C14 C13 P1 Rh1 -95.0(2)
C18 C13 P1 Rh1 80.4(2)
C30 C25 P2 C31 -127.2(2)
C26 C25 P2 C31 54.5(2)
C30 C25 P2 C19 -20.6(3)
C26 C25 P2 C19 161.1(2)
C30 C25 P2 Rh1 108.3(2)
C26 C25 P2 Rh1 -70.0(2)
C36 C31 P2 C25 -127.6(2)
C32 C31 P2 C25 50.0(2)
C36 C31 P2 C19 128.0(2)
C32 C31 P2 C19 -54.4(2)
C36 C31 P2 Rh1 -7.0(2)
C32 C31 P2 Rh1 170.58(18)
C24 C19 P2 C25 91.2(2)
C20 C19 P2 C25 -88.8(3)
C24 C19 P2 C31 -168.3(2)
C20 C19 P2 C31 11.7(3)
C24 C19 P2 Rh1 -33.8(2)
C20 C19 P2 Rh1 146.2(2)
C37 N1 Rh1 N4 113.3(3)
N2 N1 Rh1 N4 -60.41(17)
C37 N1 Rh1 P2 -73.9(2)
N2 N1 Rh1 P2 112.42(16)
C37 N1 Rh1 P1 92.7(6)
N2 N1 Rh1 P1 -81.0(5)
C40 N4 Rh1 N1 -134.1(3)
N3 N4 Rh1 N1 66.49(16)
C40 N4 Rh1 P2 -169.8(2)
N3 N4 Rh1 P2 30.8(4)
C40 N4 Rh1 P1 43.5(3)
N3 N4 Rh1 P1 -115.90(16)
C25 P2 Rh1 N1 4.18(11)
C31 P2 Rh1 N1 -107.68(10)
C19 P2 Rh1 N1 123.78(11)
C25 P2 Rh1 N4 38.9(3)
C31 P2 Rh1 N4 -72.9(3)
C19 P2 Rh1 N4 158.6(3)
C25 P2 Rh1 P1 -174.25(9)
C31 P2 Rh1 P1 73.90(9)
C19 P2 Rh1 P1 -54.64(10)
C1 P1 Rh1 N1 31.8(5)
C7 P1 Rh1 N1 -86.2(5)
C13 P1 Rh1 N1 151.2(5)
C1 P1 Rh1 N4 11.54(11)
C7 P1 Rh1 N4 -106.41(11)
C13 P1 Rh1 N4 130.91(12)
C1 P1 Rh1 P2 -161.71(10)
C7 P1 Rh1 P2 80.35(10)
C13 P1 Rh1 P2 -42.33(11)
